data_1513261
loop_
_publ_author_name
'Olive, Alexandre G. L.'
'Raffy, Guillaume'
'Allouchi, Hassan'
'L\'eger, Jean-Michel'
'Del Guerzo, Andr\'e'
'Desvergne, Jean-Pierre'

_publ_section_title
;
 Striking Correlation between the Unusual Trigonal Crystal Packing and the
 Ability to Self-Assemble into Nanofibers of
 2,3-Di-n-alkyloxyanthracenes&#x2020;
;
_journal_issue 15
_journal_name_full Langmuir
_journal_page_first 8606
_journal_page_last 8614
_journal_paper_doi 10.1021/la804206n
_journal_volume 25
_journal_year 2009
_chemical_formula_sum 'C22 H26 O2'
_chemical_formula_weight 322.5
_chemical_name_common 2,3-dibutoxy-anthracene
_chemical_name_systematic
;
 ?
;
_space_group_IT_number 148
_symmetry_cell_setting hexagonal
_symmetry_space_group_name_Hall '-R 3'
_symmetry_space_group_name_H-M 'R -3 :H'
_atom_sites_solution_hydrogens geom
_atom_sites_solution_primary direct
_atom_sites_solution_secondary difmap
_audit_creation_method SHELXL-97
_cell_angle_alpha 90.00
_cell_angle_beta 90.00
_cell_angle_gamma 120.00
_cell_formula_units_Z 18
_cell_length_a 14.6672(4)
_cell_length_b 14.6672(4)
_cell_length_c 46.706(2)
_cell_measurement_reflns_used 1023
_cell_measurement_temperature 295(1)
_cell_measurement_theta_max 22.0
_cell_measurement_theta_min 4.3
_cell_volume 8701.6(5)
_computing_structure_refinement 'SHELXL-97 (Sheldrick, 1997)'
_diffrn_ambient_temperature 295(1)
_diffrn_detector_area_resol_mean 9
_diffrn_measured_fraction_theta_full 0.983
_diffrn_measured_fraction_theta_max 0.983
_diffrn_measurement_device_type 'kappa CCD'
_diffrn_measurement_method CCD
_diffrn_radiation_monochromator graphite
_diffrn_radiation_source 'fine-focus sealed tube'
_diffrn_radiation_type MoK\a
_diffrn_radiation_wavelength 0.71073
_diffrn_reflns_av_R_equivalents 0.018
_diffrn_reflns_av_sigmaI/netI 0.047
_diffrn_reflns_limit_h_max 15
_diffrn_reflns_limit_h_min -15
_diffrn_reflns_limit_k_max 12
_diffrn_reflns_limit_k_min -12
_diffrn_reflns_limit_l_max 47
_diffrn_reflns_limit_l_min -45
_diffrn_reflns_number 3242
_diffrn_reflns_theta_full 22.0
_diffrn_reflns_theta_max 22.0
_diffrn_reflns_theta_min 4.3
_exptl_absorpt_coefficient_mu 0.075
_exptl_absorpt_correction_T_max 1.000
_exptl_absorpt_correction_T_min 0.912
_exptl_absorpt_correction_type empirical
_exptl_absorpt_process_details scalepack
_exptl_crystal_colour colourless
_exptl_crystal_density_diffrn 1.108
_exptl_crystal_description platelet
_exptl_crystal_F_000 3204
_exptl_crystal_size_max 0.27
_exptl_crystal_size_mid 0.15
_exptl_crystal_size_min 0.03
_refine_diff_density_max 0.068
_refine_diff_density_min -0.052
_refine_diff_density_rms 0.051
_refine_ls_extinction_method none
_refine_ls_goodness_of_fit_ref 1.000
_refine_ls_hydrogen_treatment mixed
_refine_ls_matrix_type full
_refine_ls_number_parameters 322
_refine_ls_number_reflns 1938
_refine_ls_number_restraints 0
_refine_ls_restrained_S_all 0.945
_refine_ls_R_factor_all 0.121
_refine_ls_R_factor_gt 0.044
_refine_ls_shift/su_max -0.052
_refine_ls_shift/su_mean 0.068
_refine_ls_structure_factor_coef Fsqd
_refine_ls_weighting_details 'calc w=1/[\s^2^(Fo^2^)+(0.0700P)^2^+0.6276P] where P=(Fo^2^+2Fc^2^)/3'
_refine_ls_weighting_scheme calc
_refine_ls_wR_factor_gt 0.097
_refine_ls_wR_factor_ref 0.166
_reflns_number_gt 1023
_reflns_number_total 2048
_reflns_threshold_expression I>3\s(I)
_cod_data_source_file la804206nsup2.cif
_cod_data_source_block A4-DBOA
_cod_original_cell_volume 8701.5(8)
_cod_original_sg_symbol_H-M R-3
_cod_database_code 1513261

loop_
_symmetry_equiv_pos_as_xyz
'  x,      y,      z'
'  x+1/3,  y+2/3,  z+2/3'
'  x+2/3,  y+1/3,  z+1/3'
' -y,      x-y,    z'
'  1/3-y, 2/3+x-y, 2/3+z'
'  2/3-y, 1/3+x-y, 1/3+z'
' -x+y,   -x,      z'
'  1/3+y-x, 2/3-x, 2/3+z'
'  2/3+y-x, 1/3-x, 1/3+z'
' -x,     -y,     -z'
' -x+1/3,  -y+2/3,  -z+2/3'
' -x+2/3,  -y+1/3,  -z+1/3'
'  y,     -x+y,   -z'
'  1/3+y, 2/3+y-x, 2/3-z'
'  2/3+y, 1/3+y-x, 1/3-z'
'  x-y,    x,     -z'
'  1/3+x-y, 2/3+x, 2/3-z'
'  2/3+x-y, 1/3+x, 1/3-z'

loop_
_atom_site_label
_atom_site_type_symbol
_atom_site_fract_x
_atom_site_fract_y
_atom_site_fract_z
_atom_site_B_iso_or_equiv
_atom_site_adp_type
_atom_site_occupancy
_atom_site_symmetry_multiplicity
_atom_site_calc_flag
C1 C 0.1637(3) 0.9947(3) 0.1636(1) 4.6(2) Bani 1 1 d
C2 C 0.1680(3) 0.9518(3) 0.1887(1) 4.5(2) Bani 1 1 d
C3 C 0.1445(3) 0.8438(3) 0.1898(1) 4.4(2) Bani 1 1 d
C4 C 0.1136(3) 0.7845(3) 0.1659(1) 4.8(2) Bani 1 1 d
C5 C 0.1100(3) 0.8272(3) 0.1389(1) 4.2(2) Bani 1 1 d
C6 C 0.0850(3) 0.7703(3) 0.1138(1) 4.8(2) Bani 1 1 d
C7 C 0.0897(3) 0.8143(4) 0.0872(1) 4.9(3) Bani 1 1 d
C8 C 0.0682(4) 0.7577(4) 0.0611(2) 5.8(3) Bani 1 1 d
C9 C 0.0791(4) 0.8049(6) 0.0357(2) 6.6(3) Bani 1 1 d
C10 C 0.1105(4) 0.9126(6) 0.0344(2) 6.3(3) Bani 1 1 d
C11 C 0.1286(4) 0.9697(4) 0.0584(2) 5.6(3) Bani 1 1 d
C12 C 0.1199(3) 0.9236(4) 0.0857(1) 4.8(3) Bani 1 1 d
C13 C 0.1408(3) 0.9802(4) 0.1110(1) 4.8(3) Bani 1 1 d
C14 C 0.1381(3) 0.9360(3) 0.1378(1) 4.3(2) Bani 1 1 d
O20 O 0.1949(2) 1.0009(2) 0.21469(7) 5.2(2) Bani 1 1 d
C21 C 0.2260(5) 1.1110(4) 0.2158(1) 6.3(3) Bani 1 1 d
C22 C 0.2642(5) 1.1475(4) 0.2461(2) 6.5(3) Bani 1 1 d
C23 C 0.1836(7) 1.0959(6) 0.2686(2) 9.1(4) Bani 1 1 d
C24 C 0.2238(9) 1.1352(7) 0.2984(2) 10.2(5) Bani 1 1 d
O30 O 0.1573(2) 0.8134(2) 0.21644(7) 5.1(2) Bani 1 1 d
C31 C 0.1418(4) 0.7090(3) 0.2194(1) 5.9(3) Bani 1 1 d
C32 C 0.1863(5) 0.7053(4) 0.2484(2) 7.2(3) Bani 1 1 d
C33 C 0.1331(5) 0.7203(5) 0.2731(2) 7.7(3) Bani 1 1 d
C34 C 0.1832(8) 0.7198(7) 0.3020(2) 10.3(5) Bani 1 1 d
H51 H 0.183(1) 1.065(1) 0.1631(5) 5.1(5) Biso 1 1 d
H41 H 0.099(1) 0.714(2) 0.1673(5) 6.0(6) Biso 1 1 d
H61 H 0.069(1) 0.703(1) 0.1160(5) 5.0(5) Biso 1 1 d
H81 H 0.051(2) 0.690(2) 0.0622(6) 6.5(6) Biso 1 1 d
H91 H 0.057(2) 0.765(2) 0.0183(6) 7.6(7) Biso 1 1 d
H101 H 0.113(2) 0.942(2) 0.0163(7) 8.1(7) Biso 1 1 d
H111 H 0.153(2) 1.048(2) 0.0587(6) 7.7(7) Biso 1 1 d
H131 H 0.156(1) 1.053(2) 0.1100(6) 6.7(6) Biso 1 1 d
H211 H 0.166(2) 1.109(2) 0.2095(6) 6.4(6) Biso 1 1 d
H212 H 0.278(3) 1.149(3) 0.1999(9) 13(1) Biso 1 1 d
H221 H 0.299(2) 1.225(2) 0.2470(8) 10.2(9) Biso 1 1 d
H222 H 0.324(3) 1.130(3) 0.253(1) 14(1) Biso 1 1 d
H231 H 0.157(3) 1.021(3) 0.268(1) 16(1) Biso 1 1 d
H232 H 0.125(2) 1.107(2) 0.2646(7) 7.6(7) Biso 1 1 d
H241 H 0.168(4) 1.099(5) 0.312(2) 21(2) Biso 1 1 d
H242 H 0.249(3) 1.209(4) 0.299(1) 18(2) Biso 1 1 d
H243 H 0.280(7) 1.123(7) 0.303(2) 27(3) Biso 1 1 d
H311 H 0.183(2) 0.701(2) 0.2036(7) 8.3(7) Biso 1 1 d
H312 H 0.067(2) 0.662(2) 0.2185(6) 7.3(7) Biso 1 1 d
H321 H 0.263(2) 0.767(2) 0.2553(8) 11(1) Biso 1 1 d
H322 H 0.177(2) 0.635(2) 0.2508(8) 10.2(9) Biso 1 1 d
H331 H 0.054(3) 0.663(3) 0.267(1) 14(1) Biso 1 1 d
H332 H 0.140(2) 0.791(2) 0.2714(6) 8.7(8) Biso 1 1 d
H341 H 0.140(6) 0.729(6) 0.320(2) 24(3) Biso 1 1 d
H342 H 0.255(4) 0.770(4) 0.303(2) 19(2) Biso 1 1 d
H343 H 0.184(4) 0.641(4) 0.303(1) 18(2) Biso 1 1 d

loop_
_atom_site_aniso_label
_atom_site_aniso_U_11
_atom_site_aniso_U_22
_atom_site_aniso_U_33
_atom_site_aniso_U_12
_atom_site_aniso_U_13
_atom_site_aniso_U_23
C1 0.065(3) 0.046(3) 0.095(6) 0.030(3) 0.002(3) 0.003(3)
C2 0.056(3) 0.046(3) 0.092(5) 0.025(2) 0.003(3) -0.001(3)
C3 0.051(3) 0.049(3) 0.088(5) 0.022(2) 0.009(3) 0.011(3)
C4 0.066(3) 0.048(3) 0.096(6) 0.029(3) 0.004(3) 0.005(3)
C5 0.051(3) 0.054(3) 0.080(5) 0.024(2) 0.002(3) 0.001(3)
C6 0.063(3) 0.052(3) 0.090(6) 0.024(3) 0.010(3) 0.008(3)
C7 0.055(3) 0.068(4) 0.090(6) 0.027(3) 0.004(3) -0.001(4)
C8 0.084(4) 0.084(4) 0.092(6) 0.038(3) 0.008(4) -0.003(4)
C9 0.086(4) 0.120(6) 0.089(7) 0.043(4) -0.005(4) -0.013(5)
C10 0.083(4) 0.114(6) 0.089(7) 0.045(4) 0.004(4) 0.016(5)
C11 0.071(4) 0.090(4) 0.090(6) 0.038(3) 0.002(4) 0.010(4)
C12 0.053(3) 0.076(4) 0.086(6) 0.031(3) 0.003(3) 0.012(4)
C13 0.061(3) 0.066(3) 0.092(6) 0.035(3) 0.001(3) 0.006(4)
C14 0.055(3) 0.053(3) 0.086(5) 0.029(3) 0.005(3) 0.007(3)
O20 0.090(2) 0.050(2) 0.097(3) 0.038(2) -0.006(2) -0.001(2)
C21 0.136(5) 0.059(3) 0.097(6) 0.052(3) -0.012(4) -0.009(3)
C22 0.107(4) 0.065(4) 0.112(7) 0.036(3) 0.005(4) -0.009(4)
C23 0.161(7) 0.128(6) 0.117(9) 0.061(5) 0.021(6) -0.001(6)
C24 0.24(1) 0.148(7) 0.093(9) 0.091(7) 0.017(7) 0.004(6)
O30 0.085(2) 0.049(2) 0.095(3) 0.034(2) -0.004(2) 0.007(2)
C31 0.097(4) 0.060(3) 0.110(6) 0.044(3) -0.003(4) 0.011(3)
C32 0.126(5) 0.084(4) 0.129(8) 0.066(4) -0.006(5) 0.020(4)
C33 0.120(5) 0.108(5) 0.126(8) 0.062(4) -0.001(5) 0.024(5)
C34 0.195(8) 0.162(7) 0.125(9) 0.091(7) -0.049(7) 0.019(6)

loop_
_atom_type_symbol
_atom_type_description
_atom_type_scat_dispersion_real
_atom_type_scat_dispersion_imag
_atom_type_scat_source
C C 0.0033 0.0016 'International Tables Vol C Tables 4.2.6.8 and 6.1.1.4'
H H 0.0000 0.0000 'International Tables Vol C Tables 4.2.6.8 and 6.1.1.4'
O O 0.0106 0.0060 'International Tables Vol C Tables 4.2.6.8 and 6.1.1.4'

loop_
_geom_angle_atom_site_label_1
_geom_angle_atom_site_label_2
_geom_angle_atom_site_label_3
_geom_angle
C2 C1 C14 121.1(5)
C1 C2 C3 120.2(5)
C1 C2 O20 126.6(5)
C3 C2 O20 113.2(4)
C2 C3 C4 119.8(5)
C2 C3 O30 113.2(4)
C4 C3 O30 126.9(5)
C3 C4 C5 121.7(5)
C4 C5 C6 123.1(5)
C4 C5 C14 117.9(5)
C6 C5 C14 119.0(5)
C5 C6 C7 123.0(6)
C6 C7 C8 123.6(6)
C6 C7 C12 118.7(5)
C8 C7 C12 117.8(6)
C7 C8 C9 121.6(7)
C8 C9 C10 120.3(8)
C9 C10 C11 121.0(8)
C10 C11 C12 120.7(7)
C7 C12 C11 118.7(6)
C7 C12 C13 118.6(6)
C11 C12 C13 122.7(6)
C12 C13 C14 122.5(6)
C1 C14 C5 119.1(5)
C1 C14 C13 122.7(5)
C5 C14 C13 118.2(5)
C2 O20 C21 117.9(4)
O20 C21 C22 106.4(5)
C21 C22 C23 115.0(7)
C22 C23 C24 113.6(9)
C3 O30 C31 117.4(4)
O30 C31 C32 106.4(5)
C31 C32 C33 115.2(7)
C32 C33 C34 113.4(8)

loop_
_geom_bond_atom_site_label_1
_geom_bond_atom_site_label_2
_geom_bond_distance
C1 C2 1.347(8)
C1 C14 1.418(8)
C2 C3 1.444(7)
C2 O20 1.365(6)
C3 C4 1.347(8)
C3 O30 1.366(6)
C4 C5 1.421(8)
C5 C6 1.378(8)
C5 C14 1.436(8)
C6 C7 1.386(8)
C7 C8 1.42(1)
C7 C12 1.436(9)
C8 C9 1.34(1)
C9 C10 1.41(1)
C10 C11 1.34(1)
C11 C12 1.419(9)
C12 C13 1.387(9)
C13 C14 1.401(8)
O20 C21 1.443(8)
C21 C22 1.52(1)
C22 C23 1.48(1)
C23 C24 1.51(2)
O30 C31 1.438(7)
C31 C32 1.52(1)
C32 C33 1.47(1)
C33 C34 1.54(1)

loop_
_geom_torsion_atom_site_label_1
_geom_torsion_atom_site_label_2
_geom_torsion_atom_site_label_3
_geom_torsion_atom_site_label_4
_geom_torsion
C14 C1 C2 C3 -1.1(5)
C14 C1 C2 O20 177.7(5)
C2 C1 C14 C5 3.9(5)
C2 C1 C14 C13 -174.9(6)
C1 C2 C3 C4 -3.0(5)
C1 C2 C3 O30 176.9(5)
O20 C2 C3 C4 178.0(5)
O20 C2 C3 O30 -2.1(4)
C1 C2 O20 C21 -2.5(5)
C3 C2 O20 C21 176.4(5)
C2 C3 C4 C5 4.3(5)
O30 C3 C4 C5 -175.7(5)
C2 C3 O30 C31 -176.4(5)
C4 C3 O30 C31 3.5(5)
C3 C4 C5 C6 175.9(6)
C3 C4 C5 C14 -1.5(5)
C4 C5 C6 C7 -174.7(6)
C14 C5 C6 C7 2.7(5)
C4 C5 C14 C1 -2.6(5)
C4 C5 C14 C13 176.2(5)
C6 C5 C14 C1 179.9(5)
C6 C5 C14 C13 -1.2(5)
C5 C6 C7 C8 177.4(6)
C5 C6 C7 C12 -1.3(6)
C6 C7 C8 C9 -176.4(7)
C12 C7 C8 C9 2.3(7)
C6 C7 C12 C11 177.6(6)
C6 C7 C12 C13 -1.5(6)
C8 C7 C12 C11 -1.2(6)
C8 C7 C12 C13 179.7(6)
C9 C10 C11 C12 2.1(7)
C7 C12 C13 C14 2.9(6)
C11 C12 C13 C14 -176.2(6)
C12 C13 C14 C1 177.3(6)
C12 C13 C14 C5 -1.6(6)
C2 O20 C21 C22 -173.0(5)
O20 C21 C22 C23 -63.2(7)
C3 O30 C31 C32 166.3(5)
O30 C31 C32 C33 63.2(6)
C31 C32 C33 C34 -178.0(7)
